data_7045298
loop_
_publ_author_name
'Ben Kiran, Ahmad'
'Mocanu, Teodora'
'P\"ollnitz, Alp\'ar'
'Shova, Sergiu'
'Andruh, Marius'
'Silvestru, Cristian'

_publ_section_title
;
 Triphenylbismuth(v) di[(iso)nicotinates] - transmetallation agents or
 divergent organometalloligands? First organobismuth(v)-based silver(i)
 coordination polymers.
;
_journal_issue 8
_journal_name_full 'Dalton transactions (Cambridge, England : 2003)'
_journal_page_first 2531
_journal_page_last 2542
_journal_paper_doi 10.1039/c7dt04516f
_journal_volume 47
_journal_year 2018
_chemical_formula_moiety 'C31 H25 Ag Bi Cl2 N2 O4, F6 Sb'
_chemical_formula_sum 'C31 H25 Ag Bi Cl2 F6 N2 O4 Sb'
_chemical_formula_weight 1113.03
_space_group_crystal_system triclinic
_space_group_IT_number 2
_space_group_name_Hall '-P 1'
_space_group_name_H-M_alt 'P -1'
_symmetry_space_group_name_Hall '-P 1'
_symmetry_space_group_name_H-M 'P -1'
_atom_sites_solution_hydrogens geom
_atom_sites_solution_primary direct
_audit_creation_date 2016-10-20
_audit_creation_method
;
Olex2 1.2
(compiled 2016.09.09 svn.r3337 for OlexSys, GUI svn.r5227)
;
_audit_update_record
;
2017-11-14 deposited with the CCDC.
2018-01-15 downloaded from the CCDC.
;
_cell_angle_alpha 83.744(4)
_cell_angle_beta 71.929(4)
_cell_angle_gamma 76.436(4)
_cell_formula_units_Z 2
_cell_length_a 10.5410(6)
_cell_length_b 10.8892(5)
_cell_length_c 16.7211(7)
_cell_measurement_reflns_used 4867
_cell_measurement_temperature 199.95(10)
_cell_measurement_theta_max 27.0420
_cell_measurement_theta_min 1.9300
_cell_volume 1772.37(16)
_computing_cell_refinement 'CrysAlisPro 1.171.38.41 (Rigaku OD, 2015)'
_computing_data_collection 'CrysAlisPro 1.171.38.41 (Rigaku OD, 2015)'
_computing_data_reduction 'CrysAlisPro 1.171.38.41 (Rigaku OD, 2015)'
_computing_molecular_graphics 'Olex2 (Dolomanov et al., 2009)'
_computing_publication_material 'Olex2 (Dolomanov et al., 2009)'
_computing_structure_refinement 'ShelXL (Sheldrick, 2015)'
_computing_structure_solution 'ShelXT (Sheldrick, 2015)'
_diffrn_ambient_environment N~2~
_diffrn_ambient_temperature 199.95(10)
_diffrn_detector 'CCD plate'
_diffrn_detector_area_resol_mean 8.0797
_diffrn_detector_type Eos
_diffrn_measured_fraction_theta_full 0.999
_diffrn_measured_fraction_theta_max 0.999
_diffrn_measurement_details
;
List of Runs (angles in degrees, time in seconds):

  # Type    Start    End  Width  t~exp~   \w     \q     \k     \f   Frames
#--------------------------------------------------------------------------
  1  \w     -7.00  21.00   1.00    4.00    --  -15.60 -99.00 120.00   28
  2  \w     65.00  90.00   1.00    4.00    --   17.79-178.00  30.00   25
  3  \w    -29.00  51.00   1.00    4.00    --  -15.60  38.00 150.00   80
  4  \w      5.00  61.00   1.00    4.00    --   17.79  57.00 120.00   56
  5  \w    -42.00  49.00   1.00    4.00    --  -15.60  77.00   0.00   91
  6  \w    -83.00  11.00   1.00    4.00    --  -15.60 -77.00-120.00   94
;
_diffrn_measurement_device 'four-circle diffractometer'
_diffrn_measurement_device_type 'Xcalibur, Eos'
_diffrn_measurement_method '\w scans'
_diffrn_orient_matrix_type 'CrysAlisPro convention (1999,Acta A55,543-557)'
_diffrn_orient_matrix_UB_11 0.0569602000
_diffrn_orient_matrix_UB_12 0.0280337000
_diffrn_orient_matrix_UB_13 -0.0066778000
_diffrn_orient_matrix_UB_21 0.0085150000
_diffrn_orient_matrix_UB_22 0.0046564000
_diffrn_orient_matrix_UB_23 -0.0439211000
_diffrn_orient_matrix_UB_31 -0.0439281000
_diffrn_orient_matrix_UB_32 0.0607389000
_diffrn_orient_matrix_UB_33 0.0045170000
_diffrn_radiation_monochromator graphite
_diffrn_radiation_probe x-ray
_diffrn_radiation_type MoK\a
_diffrn_radiation_wavelength 0.71073
_diffrn_reflns_av_R_equivalents 0.0520
_diffrn_reflns_av_unetI/netI 0.0798
_diffrn_reflns_Laue_measured_fraction_full 0.999
_diffrn_reflns_Laue_measured_fraction_max 0.999
_diffrn_reflns_limit_h_max 12
_diffrn_reflns_limit_h_min -12
_diffrn_reflns_limit_k_max 12
_diffrn_reflns_limit_k_min -12
_diffrn_reflns_limit_l_max 19
_diffrn_reflns_limit_l_min -19
_diffrn_reflns_number 12588
_diffrn_reflns_point_group_measured_fraction_full 0.999
_diffrn_reflns_point_group_measured_fraction_max 0.999
_diffrn_reflns_theta_full 25.027
_diffrn_reflns_theta_max 25.027
_diffrn_reflns_theta_min 1.925
_diffrn_source 'fine-focus sealed X-ray tube'
_diffrn_source_type 'Enhance (Mo) X-ray Source'
_exptl_absorpt_coefficient_mu 6.476
_exptl_absorpt_correction_T_max 1.00000
_exptl_absorpt_correction_T_min 0.32855
_exptl_absorpt_correction_type multi-scan
_exptl_absorpt_process_details
;
CrysAlisPro 1.171.38.41 (Rigaku Oxford Diffraction, 2015)
Empirical absorption correction using spherical harmonics,
 implemented in SCALE3 ABSPACK scaling algorithm.
;
_exptl_crystal_colour 'clear light colourless'
_exptl_crystal_colour_lustre clear
_exptl_crystal_colour_modifier light
_exptl_crystal_colour_primary colourless
_exptl_crystal_density_diffrn 2.086
_exptl_crystal_description prism
_exptl_crystal_F_000 1052
_exptl_crystal_size_max 0.35
_exptl_crystal_size_mid 0.1
_exptl_crystal_size_min 0.03
_refine_diff_density_max 1.792
_refine_diff_density_min -1.443
_refine_diff_density_rms 0.172
_refine_ls_extinction_method none
_refine_ls_goodness_of_fit_ref 1.035
_refine_ls_hydrogen_treatment constr
_refine_ls_matrix_type full
_refine_ls_number_parameters 436
_refine_ls_number_reflns 6253
_refine_ls_number_restraints 30
_refine_ls_restrained_S_all 1.042
_refine_ls_R_factor_all 0.0607
_refine_ls_R_factor_gt 0.0483
_refine_ls_shift/su_max 0.001
_refine_ls_shift/su_mean 0.000
_refine_ls_structure_factor_coef Fsqd
_refine_ls_weighting_details 'w=1/[\s^2^(Fo^2^)+(0.0356P)^2^+1.9211P] where P=(Fo^2^+2Fc^2^)/3'
_refine_ls_weighting_scheme calc
_refine_ls_wR_factor_gt 0.0948
_refine_ls_wR_factor_ref 0.1013
_reflns_Friedel_coverage 0.000
_reflns_number_gt 5321
_reflns_number_total 6253
_reflns_threshold_expression 'I > 2\s(I)'
_cod_data_source_file c7dt04516f2.cif
_cod_data_source_block shi_3308_maan
_cod_depositor_comments 'Adding full bibliography for 7045295--7045303.cif.'
_cod_original_cell_volume 1772.38(15)
_cod_database_code 7045298
_chemical_oxdiff_formula 'C20 H20 O6 N4 Bi1 Ag1 F6'
_chemical_oxdiff_usercomment TM_33
_shelx_space_group_comment
;
The symmetry employed for this shelxl refinement is uniquely defined
by the following loop, which should always be used as a source of
symmetry information in preference to the above space-group names.
They are only intended as comments.
;
_reflns_odcompleteness_completeness 99.99
_reflns_odcompleteness_iscentric 1
_reflns_odcompleteness_theta 26.32
_olex2_refinement_description
;
1. Fixed Uiso
 At 1.2 times of:
  All C(H) groups, All C(H,H) groups
2. Uiso/Uaniso restraints and constraints
Uanis(C23) \\sim Ueq, Uanis(C31) \\sim Ueq, Uanis(C22) \\sim Ueq, Uanis(C24)
\\sim Ueq, Uanis(C21) \\sim Ueq: with sigma of 0.01 and sigma for terminal
atoms of 0.02
3.a Secondary CH2 refined with riding coordinates:
 C31(H31A,H31B)
3.b Aromatic/amide H refined with riding coordinates:
 C3(H3), C4(H4), C5(H5), C6(H6), C9(H9), C10(H10), C11(H11), C12(H12),
 C14(H14), C15(H15), C16(H16), C17(H17), C18(H18), C20(H20), C21(H21), C22(H22),
  C23(H23), C24(H24), C26(H26), C27(H27), C28(H28), C29(H29), C30(H30)
;
_shelx_shelxl_version_number 2014/7
_olex2_date_sample_data_collection 2016-09-29
_olex2_submission_special_instructions 'No special instructions were received'
_oxdiff_exptl_absorpt_empirical_details
;
Empirical correction (ABSPACK) includes:
- Absorption correction using spherical harmonics
- Frame scaling
;
_oxdiff_exptl_absorpt_empirical_full_max 2.623
_oxdiff_exptl_absorpt_empirical_full_min 0.547

loop_
_space_group_symop_operation_xyz
'x, y, z'
'-x, -y, -z'

loop_
_atom_site_label
_atom_site_type_symbol
_atom_site_fract_x
_atom_site_fract_y
_atom_site_fract_z
_atom_site_U_iso_or_equiv
_atom_site_adp_type
_atom_site_occupancy
_atom_site_site_symmetry_order
_atom_site_calc_flag
_atom_site_refinement_flags_posn
_atom_site_refinement_flags_adp
_atom_site_refinement_flags_occupancy
Bi1 Bi 0.57272(3) 0.41633(3) 0.71019(2) 0.02251(10) Uani 1 1 d . . .
Ag1 Ag 1.0000 0.0000 1.0000 0.0585(4) Uani 1 2 d S T P
Ag2 Ag 0.0000 0.5000 0.5000 0.0664(4) Uani 1 2 d S T P
Cl1 Cl 1.3590(4) -0.0180(4) 0.9596(3) 0.0983(12) Uani 1 1 d . . .
Cl2 Cl 1.3065(4) -0.1068(3) 0.8194(2) 0.0856(11) Uani 1 1 d . . .
O1 O 0.3864(5) 0.4195(5) 0.6649(4) 0.0309(14) Uani 1 1 d . . .
O2 O 0.4194(6) 0.2269(5) 0.7260(4) 0.0363(15) Uani 1 1 d . . .
O3 O 0.7650(5) 0.4310(5) 0.7451(3) 0.0296(13) Uani 1 1 d . . .
O4 O 0.7272(6) 0.2386(5) 0.7866(3) 0.0307(14) Uani 1 1 d . . .
N1 N 0.9975(8) 0.1695(7) 0.9243(5) 0.043(2) Uani 1 1 d . . .
N2 N 0.0876(7) 0.3595(7) 0.5777(5) 0.041(2) Uani 1 1 d . . .
C1 C 0.3587(8) 0.3091(7) 0.6849(5) 0.0280(19) Uani 1 1 d . . .
C2 C 0.2471(8) 0.2838(7) 0.6555(5) 0.0263(19) Uani 1 1 d . . .
C3 C 0.1843(8) 0.3757(8) 0.6086(5) 0.034(2) Uani 1 1 d . . .
H3 H 0.2109 0.4530 0.5980 0.041 Uiso 1 1 calc R . .
C4 C 0.0508(10) 0.2466(10) 0.5950(6) 0.049(3) Uani 1 1 d . . .
H4 H -0.0147 0.2323 0.5726 0.059 Uiso 1 1 calc R . .
C5 C 0.1040(9) 0.1532(9) 0.6431(6) 0.042(2) Uani 1 1 d . . .
H5 H 0.0715 0.0789 0.6559 0.050 Uiso 1 1 calc R . .
C6 C 0.2065(9) 0.1693(8) 0.6729(5) 0.035(2) Uani 1 1 d . . .
H6 H 0.2474 0.1049 0.7040 0.042 Uiso 1 1 calc R . .
C7 C 0.7885(8) 0.3217(8) 0.7836(5) 0.0277(19) Uani 1 1 d . . .
C8 C 0.8950(7) 0.3027(7) 0.8294(5) 0.0243(18) Uani 1 1 d . . .
C9 C 0.9101(9) 0.1951(8) 0.8780(5) 0.034(2) Uani 1 1 d . . .
H9 H 0.8577 0.1367 0.8792 0.040 Uiso 1 1 calc R . .
C10 C 1.0708(9) 0.2535(9) 0.9217(6) 0.045(3) Uani 1 1 d . . .
H10 H 1.1305 0.2373 0.9543 0.054 Uiso 1 1 calc R . .
C11 C 1.0636(9) 0.3651(9) 0.8727(6) 0.047(3) Uani 1 1 d . . .
H11 H 1.1182 0.4213 0.8719 0.056 Uiso 1 1 calc R . .
C12 C 0.9736(8) 0.3905(8) 0.8255(5) 0.034(2) Uani 1 1 d . . .
H12 H 0.9657 0.4641 0.7919 0.041 Uiso 1 1 calc R . .
C13 C 0.6935(7) 0.2882(7) 0.6085(5) 0.0229(18) Uani 1 1 d . . .
C14 C 0.7293(8) 0.1599(7) 0.6204(5) 0.0286(19) Uani 1 1 d . . .
H14 H 0.7014 0.1209 0.6733 0.034 Uiso 1 1 calc R . .
C15 C 0.8085(9) 0.0902(8) 0.5510(6) 0.036(2) Uani 1 1 d . . .
H15 H 0.8337 0.0028 0.5577 0.043 Uiso 1 1 calc R . .
C16 C 0.8511(9) 0.1464(9) 0.4723(6) 0.041(2) Uani 1 1 d . . .
H16 H 0.9050 0.0977 0.4267 0.049 Uiso 1 1 calc R . .
C17 C 0.8129(9) 0.2757(8) 0.4620(6) 0.039(2) Uani 1 1 d . . .
H17 H 0.8407 0.3143 0.4089 0.047 Uiso 1 1 calc R . .
C18 C 0.7334(8) 0.3487(8) 0.5299(5) 0.031(2) Uani 1 1 d . . .
H18 H 0.7073 0.4360 0.5231 0.037 Uiso 1 1 calc R . .
C19 C 0.4485(8) 0.4291(7) 0.8424(5) 0.0283(19) Uani 1 1 d . . .
C20 C 0.4433(9) 0.3239(9) 0.8967(5) 0.038(2) Uani 1 1 d . . .
H20 H 0.4890 0.2441 0.8769 0.046 Uiso 1 1 calc R . .
C21 C 0.3698(11) 0.3383(10) 0.9801(6) 0.054(3) Uani 1 1 d . U .
H21 H 0.3621 0.2685 1.0173 0.065 Uiso 1 1 calc R . .
C22 C 0.3090(14) 0.4565(12) 1.0068(8) 0.085(4) Uani 1 1 d . U .
H22 H 0.2649 0.4678 1.0639 0.102 Uiso 1 1 calc R . .
C23 C 0.3105(15) 0.5603(13) 0.9524(8) 0.095(4) Uani 1 1 d . U .
H23 H 0.2614 0.6393 0.9721 0.114 Uiso 1 1 calc R . .
C24 C 0.3842(13) 0.5484(11) 0.8683(7) 0.077(4) Uani 1 1 d . U .
H24 H 0.3897 0.6184 0.8311 0.092 Uiso 1 1 calc R . .
C25 C 0.5729(8) 0.6092(7) 0.6528(5) 0.0276(19) Uani 1 1 d . . .
C26 C 0.4938(10) 0.6605(9) 0.6019(7) 0.057(3) Uani 1 1 d . . .
H26 H 0.4354 0.6158 0.5920 0.068 Uiso 1 1 calc R . .
C27 C 0.5010(12) 0.7805(10) 0.5646(8) 0.073(4) Uani 1 1 d . . .
H27 H 0.4498 0.8135 0.5278 0.088 Uiso 1 1 calc R . .
C28 C 0.5802(12) 0.8499(9) 0.5804(7) 0.066(3) Uani 1 1 d . . .
H28 H 0.5817 0.9307 0.5561 0.079 Uiso 1 1 calc R . .
C29 C 0.6603(12) 0.7986(10) 0.6339(8) 0.071(4) Uani 1 1 d . . .
H29 H 0.7140 0.8462 0.6463 0.085 Uiso 1 1 calc R . .
C30 C 0.6597(11) 0.6778(9) 0.6682(7) 0.056(3) Uani 1 1 d . . .
H30 H 0.7164 0.6418 0.7012 0.068 Uiso 1 1 calc R . .
C31 C 1.4244(14) -0.0512(13) 0.8516(9) 0.093(4) Uani 1 1 d . U .
H31A H 1.4439 0.0249 0.8188 0.112 Uiso 1 1 calc R . .
H31B H 1.5090 -0.1143 0.8420 0.112 Uiso 1 1 calc R . .
Sb1 Sb 0.92913(8) -0.20042(6) 0.79229(4) 0.0478(2) Uani 1 1 d . . .
F1 F 0.9073(11) -0.0902(7) 0.8709(5) 0.134(4) Uani 1 1 d . . .
F2 F 0.9793(10) -0.3254(7) 0.8677(5) 0.119(3) Uani 1 1 d . . .
F3 F 1.1076(10) -0.1918(13) 0.7464(6) 0.181(5) Uani 1 1 d . . .
F4 F 0.7571(8) -0.2256(11) 0.8314(4) 0.136(4) Uani 1 1 d . . .
F5 F 0.8869(9) -0.0845(8) 0.7130(5) 0.120(3) Uani 1 1 d . . .
F6 F 0.9594(9) -0.3234(7) 0.7136(5) 0.102(3) Uani 1 1 d . . .

loop_
_atom_site_aniso_label
_atom_site_aniso_U_11
_atom_site_aniso_U_22
_atom_site_aniso_U_33
_atom_site_aniso_U_23
_atom_site_aniso_U_13
_atom_site_aniso_U_12
Bi1 0.02599(18) 0.02056(17) 0.02451(18) 0.00407(12) -0.01231(14) -0.00740(12)
Ag1 0.0892(9) 0.0397(6) 0.0654(8) 0.0099(6) -0.0596(8) -0.0054(6)
Ag2 0.0620(8) 0.0772(9) 0.0844(9) 0.0370(7) -0.0575(8) -0.0312(7)
Cl1 0.107(3) 0.097(3) 0.109(3) 0.003(2) -0.060(3) -0.024(2)
Cl2 0.109(3) 0.0515(18) 0.114(3) 0.0077(18) -0.063(2) -0.0177(18)
O1 0.031(3) 0.030(3) 0.041(3) 0.009(3) -0.026(3) -0.011(3)
O2 0.044(4) 0.030(3) 0.041(4) 0.012(3) -0.021(3) -0.012(3)
O3 0.029(3) 0.033(3) 0.033(3) 0.001(3) -0.019(3) -0.005(3)
O4 0.038(3) 0.029(3) 0.037(3) 0.008(3) -0.026(3) -0.016(3)
N1 0.057(5) 0.034(4) 0.050(5) -0.003(4) -0.042(5) 0.002(4)
N2 0.038(4) 0.055(5) 0.046(5) 0.013(4) -0.026(4) -0.028(4)
C1 0.039(5) 0.018(4) 0.026(4) 0.002(4) -0.008(4) -0.007(4)
C2 0.027(4) 0.027(4) 0.032(5) 0.006(4) -0.014(4) -0.013(4)
C3 0.034(5) 0.037(5) 0.041(5) 0.007(4) -0.021(5) -0.015(4)
C4 0.043(6) 0.061(7) 0.063(7) -0.004(6) -0.036(6) -0.020(5)
C5 0.043(6) 0.036(5) 0.049(6) -0.001(5) -0.010(5) -0.018(4)
C6 0.042(5) 0.030(5) 0.041(5) -0.001(4) -0.022(5) -0.012(4)
C7 0.032(5) 0.029(5) 0.021(4) -0.003(4) -0.011(4) 0.001(4)
C8 0.017(4) 0.029(4) 0.027(4) -0.012(4) -0.008(4) 0.002(3)
C9 0.044(5) 0.025(5) 0.036(5) 0.001(4) -0.023(5) -0.001(4)
C10 0.044(6) 0.044(6) 0.061(7) -0.008(5) -0.036(6) -0.005(5)
C11 0.037(6) 0.049(6) 0.063(7) -0.015(5) -0.025(6) -0.005(5)
C12 0.033(5) 0.035(5) 0.032(5) -0.012(4) -0.010(4) 0.003(4)
C13 0.015(4) 0.027(4) 0.032(5) -0.002(4) -0.015(4) -0.003(3)
C14 0.034(5) 0.027(4) 0.032(5) -0.001(4) -0.016(4) -0.012(4)
C15 0.039(5) 0.029(5) 0.046(6) -0.004(4) -0.017(5) -0.012(4)
C16 0.038(5) 0.045(6) 0.037(5) -0.015(5) -0.005(5) -0.007(5)
C17 0.043(6) 0.041(6) 0.032(5) -0.006(5) -0.009(5) -0.009(5)
C18 0.040(5) 0.025(4) 0.031(5) 0.011(4) -0.016(4) -0.013(4)
C19 0.027(5) 0.021(4) 0.031(5) -0.009(4) 0.000(4) -0.002(4)
C20 0.045(6) 0.039(5) 0.025(5) 0.005(4) -0.008(4) -0.006(4)
C21 0.066(6) 0.057(6) 0.035(5) 0.003(5) -0.004(5) -0.021(5)
C22 0.103(8) 0.072(7) 0.053(6) -0.009(6) 0.013(6) -0.015(6)
C23 0.114(8) 0.062(7) 0.074(7) -0.025(6) 0.020(6) -0.004(6)
C24 0.083(7) 0.053(6) 0.063(6) -0.001(5) 0.011(6) 0.001(5)
C25 0.024(4) 0.025(4) 0.039(5) 0.010(4) -0.016(4) -0.012(4)
C26 0.068(7) 0.042(6) 0.091(9) 0.027(6) -0.060(7) -0.034(5)
C27 0.093(9) 0.049(7) 0.114(11) 0.046(7) -0.085(9) -0.032(6)
C28 0.092(9) 0.036(6) 0.090(9) 0.035(6) -0.056(8) -0.028(6)
C29 0.089(9) 0.043(6) 0.106(10) 0.036(7) -0.060(8) -0.040(6)
C30 0.079(8) 0.049(6) 0.074(8) 0.032(6) -0.059(7) -0.042(6)
C31 0.088(8) 0.094(8) 0.095(8) 0.014(7) -0.032(7) -0.016(6)
Sb1 0.0741(5) 0.0444(4) 0.0355(4) 0.0071(3) -0.0195(4) -0.0320(4)
F1 0.237(11) 0.083(6) 0.100(6) -0.045(5) -0.072(7) -0.019(6)
F2 0.165(9) 0.086(6) 0.124(7) 0.030(5) -0.083(7) -0.020(5)
F3 0.116(8) 0.349(16) 0.123(8) -0.008(10) -0.051(7) -0.114(9)
F4 0.081(6) 0.277(12) 0.054(5) 0.015(6) -0.001(4) -0.081(7)
F5 0.151(8) 0.107(7) 0.093(6) 0.054(5) -0.048(6) -0.021(6)
F6 0.142(7) 0.086(5) 0.081(5) -0.022(4) -0.014(5) -0.048(5)

loop_
_atom_type_symbol
_atom_type_description
_atom_type_scat_dispersion_real
_atom_type_scat_dispersion_imag
_atom_type_scat_source
C C 0.0033 0.0016 'International Tables Vol C Tables 4.2.6.8 and 6.1.1.4'
H H 0.0000 0.0000 'International Tables Vol C Tables 4.2.6.8 and 6.1.1.4'
Ag Ag -0.8971 1.1015 'International Tables Vol C Tables 4.2.6.8 and 6.1.1.4'
Bi Bi -4.1077 10.2566 'International Tables Vol C Tables 4.2.6.8 and 6.1.1.4'
Cl Cl 0.1484 0.1585 'International Tables Vol C Tables 4.2.6.8 and 6.1.1.4'
F F 0.0171 0.0103 'International Tables Vol C Tables 4.2.6.8 and 6.1.1.4'
N N 0.0061 0.0033 'International Tables Vol C Tables 4.2.6.8 and 6.1.1.4'
O O 0.0106 0.0060 'International Tables Vol C Tables 4.2.6.8 and 6.1.1.4'
Sb Sb -0.5866 1.5461 'International Tables Vol C Tables 4.2.6.8 and 6.1.1.4'

loop_
_geom_angle_atom_site_label_1
_geom_angle_atom_site_label_2
_geom_angle_atom_site_label_3
_geom_angle
_geom_angle_site_symmetry_1
_geom_angle_site_symmetry_3
O1 Bi1 O3 173.78(19) . .
O1 Bi1 O4 133.93(18) . .
O1 Bi1 C7 159.1(2) . .
O3 Bi1 O4 51.82(17) . .
O3 Bi1 C7 26.7(2) . .
O4 Bi1 C7 25.18(19) . .
C13 Bi1 O1 87.3(2) . .
C13 Bi1 O3 92.3(2) . .
C13 Bi1 O4 77.3(2) . .
C13 Bi1 C7 85.5(2) . .
C13 Bi1 C19 145.3(3) . .
C13 Bi1 C25 105.5(3) . .
C19 Bi1 O1 92.4(3) . .
C19 Bi1 O3 91.4(2) . .
C19 Bi1 O4 78.1(2) . .
C19 Bi1 C7 82.5(3) . .
C19 Bi1 C25 109.2(3) . .
C25 Bi1 O1 87.4(2) . .
C25 Bi1 O3 86.7(2) . .
C25 Bi1 O4 138.5(2) . .
C25 Bi1 C7 113.5(3) . .
Cl1 Ag1 Cl2 46.30(8) . .
N1 Ag1 Cl1 86.6(2) . .
N1 Ag1 Cl1 93.4(2) 2_757 .
N1 Ag1 Cl2 99.5(2) 2_757 .
N1 Ag1 Cl2 80.5(2) . .
N1 Ag1 N1 180.0 . 2_757
N2 Ag2 N2 180.0 2_566 .
C31 Cl1 Ag1 102.2(5) . .
C31 Cl2 Ag1 98.1(5) . .
C1 O1 Bi1 105.6(4) . .
C7 O3 Bi1 99.8(5) . .
C7 O4 Bi1 84.0(4) . .
C9 N1 Ag1 117.0(6) . .
C10 N1 Ag1 125.3(6) . .
C10 N1 C9 117.6(8) . .
C3 N2 Ag2 122.3(6) . .
C3 N2 C4 116.7(7) . .
C4 N2 Ag2 120.9(5) . .
O1 C1 C2 115.8(6) . .
O2 C1 O1 123.2(7) . .
O2 C1 C2 121.0(7) . .
C3 C2 C1 119.4(7) . .
C3 C2 C6 118.8(7) . .
C6 C2 C1 121.8(7) . .
N2 C3 C2 123.3(8) . .
N2 C3 H3 118.4 . .
C2 C3 H3 118.4 . .
N2 C4 H4 118.2 . .
N2 C4 C5 123.6(8) . .
C5 C4 H4 118.2 . .
C4 C5 H5 120.3 . .
C4 C5 C6 119.3(8) . .
C6 C5 H5 120.3 . .
C2 C6 H6 120.9 . .
C5 C6 C2 118.2(7) . .
C5 C6 H6 120.9 . .
O3 C7 Bi1 53.4(4) . .
O3 C7 C8 116.0(7) . .
O4 C7 Bi1 70.8(4) . .
O4 C7 O3 123.9(7) . .
O4 C7 C8 120.0(7) . .
C8 C7 Bi1 166.6(6) . .
C9 C8 C7 117.0(8) . .
C9 C8 C12 119.7(7) . .
C12 C8 C7 123.2(8) . .
N1 C9 C8 122.8(9) . .
N1 C9 H9 118.6 . .
C8 C9 H9 118.6 . .
N1 C10 H10 118.3 . .
N1 C10 C11 123.5(8) . .
C11 C10 H10 118.3 . .
C10 C11 H11 120.8 . .
C12 C11 C10 118.4(9) . .
C12 C11 H11 120.8 . .
C8 C12 H12 121.0 . .
C11 C12 C8 118.0(9) . .
C11 C12 H12 121.0 . .
C14 C13 Bi1 123.6(6) . .
C14 C13 C18 122.2(8) . .
C18 C13 Bi1 114.1(5) . .
C13 C14 H14 121.1 . .
C13 C14 C15 117.7(8) . .
C15 C14 H14 121.1 . .
C14 C15 H15 119.0 . .
C16 C15 C14 121.9(8) . .
C16 C15 H15 119.0 . .
C15 C16 H16 120.4 . .
C15 C16 C17 119.2(8) . .
C17 C16 H16 120.4 . .
C16 C17 H17 119.7 . .
C16 C17 C18 120.6(9) . .
C18 C17 H17 119.7 . .
C13 C18 H18 120.8 . .
C17 C18 C13 118.4(8) . .
C17 C18 H18 120.8 . .
C20 C19 Bi1 121.9(6) . .
C24 C19 Bi1 115.4(7) . .
C24 C19 C20 122.6(9) . .
C19 C20 H20 120.3 . .
C21 C20 C19 119.4(9) . .
C21 C20 H20 120.3 . .
C20 C21 H21 120.8 . .
C22 C21 C20 118.4(10) . .
C22 C21 H21 120.8 . .
C21 C22 H22 119.0 . .
C21 C22 C23 122.0(11) . .
C23 C22 H22 119.0 . .
C22 C23 H23 119.7 . .
C22 C23 C24 120.6(12) . .
C24 C23 H23 119.7 . .
C19 C24 C23 116.8(11) . .
C19 C24 H24 121.6 . .
C23 C24 H24 121.6 . .
C26 C25 Bi1 121.5(6) . .
C26 C25 C30 119.9(8) . .
C30 C25 Bi1 118.6(6) . .
C25 C26 H26 120.2 . .
C25 C26 C27 119.5(9) . .
C27 C26 H26 120.2 . .
C26 C27 H27 119.2 . .
C28 C27 C26 121.7(9) . .
C28 C27 H27 119.2 . .
C27 C28 H28 120.4 . .
C27 C28 C29 119.1(10) . .
C29 C28 H28 120.4 . .
C28 C29 H29 120.0 . .
C30 C29 C28 120.0(10) . .
C30 C29 H29 120.0 . .
C25 C30 H30 120.2 . .
C29 C30 C25 119.6(9) . .
C29 C30 H30 120.2 . .
Cl1 C31 H31A 109.6 . .
Cl1 C31 H31B 109.6 . .
Cl2 C31 Cl1 110.2(8) . .
Cl2 C31 H31A 109.6 . .
Cl2 C31 H31B 109.6 . .
H31A C31 H31B 108.1 . .
F1 Sb1 F2 86.2(4) . .
F1 Sb1 F3 91.2(5) . .
F1 Sb1 F4 95.1(5) . .
F1 Sb1 F5 97.0(4) . .
F1 Sb1 F6 176.2(4) . .
F2 Sb1 F6 90.2(4) . .
F3 Sb1 F2 89.2(5) . .
F3 Sb1 F6 87.4(4) . .
F4 Sb1 F2 89.2(4) . .
F4 Sb1 F3 173.4(5) . .
F4 Sb1 F5 92.3(4) . .
F4 Sb1 F6 86.2(4) . .
F5 Sb1 F2 176.3(4) . .
F5 Sb1 F3 88.9(5) . .
F5 Sb1 F6 86.5(4) . .

loop_
_geom_bond_atom_site_label_1
_geom_bond_atom_site_label_2
_geom_bond_distance
_geom_bond_site_symmetry_2
Bi1 O1 2.306(5) .
Bi1 O3 2.320(5) .
Bi1 O4 2.702(5) .
Bi1 C7 2.845(7) .
Bi1 C13 2.190(8) .
Bi1 C19 2.193(8) .
Bi1 C25 2.212(8) .
Ag1 Cl1 3.593(4) .
Ag1 Cl2 3.723(4) .
Ag1 N1 2.121(7) 2_757
Ag1 N1 2.121(7) .
Ag2 N2 2.128(7) .
Ag2 N2 2.128(7) 2_566
Cl1 C31 1.767(14) .
Cl2 C31 1.743(14) .
O1 C1 1.288(9) .
O2 C1 1.247(8) .
O3 C7 1.299(9) .
O4 C7 1.217(10) .
N1 C9 1.343(10) .
N1 C10 1.318(12) .
N2 C3 1.330(10) .
N2 C4 1.350(11) .
C1 C2 1.497(11) .
C2 C3 1.377(10) .
C2 C6 1.385(11) .
C3 H3 0.9300 .
C4 H4 0.9300 .
C4 C5 1.353(12) .
C5 H5 0.9300 .
C5 C6 1.373(11) .
C6 H6 0.9300 .
C7 C8 1.510(10) .
C8 C9 1.358(11) .
C8 C12 1.388(12) .
C9 H9 0.9300 .
C10 H10 0.9300 .
C10 C11 1.389(13) .
C11 H11 0.9300 .
C11 C12 1.377(11) .
C12 H12 0.9300 .
C13 C14 1.369(10) .
C13 C18 1.392(10) .
C14 H14 0.9300 .
C14 C15 1.383(11) .
C15 H15 0.9300 .
C15 C16 1.375(12) .
C16 H16 0.9300 .
C16 C17 1.378(12) .
C17 H17 0.9300 .
C17 C18 1.384(11) .
C18 H18 0.9300 .
C19 C20 1.382(11) .
C19 C24 1.364(12) .
C20 H20 0.9300 .
C20 C21 1.376(12) .
C21 H21 0.9300 .
C21 C22 1.352(14) .
C22 H22 0.9300 .
C22 C23 1.372(16) .
C23 H23 0.9300 .
C23 C24 1.383(16) .
C24 H24 0.9300 .
C25 C26 1.361(11) .
C25 C30 1.403(11) .
C26 H26 0.9300 .
C26 C27 1.393(13) .
C27 H27 0.9300 .
C27 C28 1.347(14) .
C28 H28 0.9300 .
C28 C29 1.402(13) .
C29 H29 0.9300 .
C29 C30 1.377(12) .
C30 H30 0.9300 .
C31 H31A 0.9700 .
C31 H31B 0.9700 .
Sb1 F1 1.802(7) .
Sb1 F2 1.850(7) .
Sb1 F3 1.818(9) .
Sb1 F4 1.803(7) .
Sb1 F5 1.813(6) .
Sb1 F6 1.883(7) .

loop_
_geom_torsion_atom_site_label_1
_geom_torsion_atom_site_label_2
_geom_torsion_atom_site_label_3
_geom_torsion_atom_site_label_4
_geom_torsion
Bi1 O1 C1 O2 4.9(10)
Bi1 O1 C1 C2 -175.2(6)
Bi1 O3 C7 O4 7.3(9)
Bi1 O3 C7 C8 -170.2(6)
Bi1 O4 C7 O3 -6.2(8)
Bi1 O4 C7 C8 171.2(7)
Bi1 C7 C8 C9 137(2)
Bi1 C7 C8 C12 -42(3)
Bi1 C13 C14 C15 -178.6(5)
Bi1 C13 C18 C17 178.5(6)
Bi1 C19 C20 C21 176.4(7)
Bi1 C19 C24 C23 -177.0(10)
Bi1 C25 C26 C27 -177.6(9)
Bi1 C25 C30 C29 -179.3(9)
Ag1 Cl1 C31 Cl2 -17.6(8)
Ag1 Cl2 C31 Cl1 16.8(7)
Ag1 N1 C9 C8 177.5(6)
Ag1 N1 C10 C11 -178.3(7)
Ag2 N2 C3 C2 -176.7(7)
Ag2 N2 C4 C5 179.2(8)
O1 C1 C2 C3 1.5(12)
O1 C1 C2 C6 -179.6(8)
O2 C1 C2 C3 -178.6(8)
O2 C1 C2 C6 0.3(13)
O3 C7 C8 C9 172.6(7)
O3 C7 C8 C12 -5.7(12)
O4 C7 C8 C9 -4.9(12)
O4 C7 C8 C12 176.7(8)
N1 C10 C11 C12 1.1(15)
N2 C4 C5 C6 -3.7(16)
C1 C2 C3 N2 177.7(8)
C1 C2 C6 C5 -179.5(8)
C3 N2 C4 C5 1.9(15)
C3 C2 C6 C5 -0.6(13)
C4 N2 C3 C2 0.6(14)
C4 C5 C6 C2 2.9(14)
C6 C2 C3 N2 -1.2(14)
C7 C8 C9 N1 -177.4(8)
C7 C8 C12 C11 177.4(8)
C9 N1 C10 C11 -1.1(15)
C9 C8 C12 C11 -0.9(12)
C10 N1 C9 C8 0.0(14)
C10 C11 C12 C8 -0.1(13)
C12 C8 C9 N1 1.0(13)
C13 C14 C15 C16 0.2(12)
C14 C13 C18 C17 -0.5(12)
C14 C15 C16 C17 -0.6(13)
C15 C16 C17 C18 0.5(13)
C16 C17 C18 C13 0.1(13)
C18 C13 C14 C15 0.4(11)
C19 C20 C21 C22 -2.4(16)
C20 C19 C24 C23 -0.9(18)
C20 C21 C22 C23 5(2)
C21 C22 C23 C24 -5(2)
C22 C23 C24 C19 3(2)
C24 C19 C20 C21 0.5(15)
C25 C26 C27 C28 -3(2)
C26 C25 C30 C29 2.4(17)
C26 C27 C28 C29 2(2)
C27 C28 C29 C30 1(2)
C28 C29 C30 C25 -3.5(19)
C30 C25 C26 C27 0.7(17)
